data_4132835
loop_
_publ_author_name
'Povie, Guillaume'
'Segawa, Yasutomo'
'Nishihara, Taishi'
'Miyauchi, Yuhei'
'Itami, Kenichiro'

_publ_section_title
;
 Synthesis and Size-Dependent Properties of [12], [16], and [24]Carbon
 Nanobelts.
;
_journal_issue 31
_journal_name_full 'Journal of the American Chemical Society'
_journal_page_first 10054
_journal_page_last 10059
_journal_paper_doi 10.1021/jacs.8b06842
_journal_volume 140
_journal_year 2018
_chemical_formula_sum 'C48 H24 Br12'
_chemical_formula_weight 1559.59
_space_group_crystal_system triclinic
_space_group_IT_number 2
_space_group_name_Hall '-P 1'
_space_group_name_H-M_alt 'P -1'
_atom_sites_solution_hydrogens geom
_audit_creation_method SHELXL-2014/7
_cell_angle_alpha 101.204(7)
_cell_angle_beta 91.626(5)
_cell_angle_gamma 103.253(6)
_cell_formula_units_Z 2
_cell_length_a 9.151(3)
_cell_length_b 16.045(5)
_cell_length_c 17.033(4)
_cell_measurement_reflns_used 4767
_cell_measurement_temperature 123(2)
_cell_measurement_theta_max 25.3
_cell_measurement_theta_min 3.0
_cell_volume 2380.9(12)
_computing_cell_refinement
;
Rigaku CrystalClear-SM Expert 2.1 b29
;
_computing_data_collection
;
Rigaku CrystalClear-SM Expert 2.1 b29
;
_computing_data_reduction
;
Rigaku CrystalClear-SM Expert 2.1 b29
;
_computing_molecular_graphics 'Yadokari-XG 2009 (Wakita Nemoto et al., 2009)'
_computing_publication_material 'Yadokari-XG 2009 (Wakita,Nemoto et al., 2009)'
_computing_structure_refinement 'SHELXL-2014/7 (Sheldrick, 2014)'
_computing_structure_solution SIR-97
_diffrn_ambient_temperature 123
_diffrn_detector_area_resol_mean 5.8140
_diffrn_measured_fraction_theta_full 0.993
_diffrn_measured_fraction_theta_max 0.993
_diffrn_measurement_device_type
;
Rigaku CrystalClear-SM Expert 2.1 b29
;
_diffrn_measurement_method 'profile data from \w-scans'
_diffrn_radiation_monochromator Confocal
_diffrn_radiation_type MoK\a
_diffrn_radiation_wavelength 0.71075
_diffrn_reflns_av_R_equivalents 0.0406
_diffrn_reflns_av_unetI/netI 0.0444
_diffrn_reflns_Laue_measured_fraction_full 0.993
_diffrn_reflns_Laue_measured_fraction_max 0.993
_diffrn_reflns_limit_h_max 10
_diffrn_reflns_limit_h_min -10
_diffrn_reflns_limit_k_max 19
_diffrn_reflns_limit_k_min -19
_diffrn_reflns_limit_l_max 20
_diffrn_reflns_limit_l_min -20
_diffrn_reflns_number 26408
_diffrn_reflns_point_group_measured_fraction_full 0.993
_diffrn_reflns_point_group_measured_fraction_max 0.993
_diffrn_reflns_theta_full 24.999
_diffrn_reflns_theta_max 24.999
_diffrn_reflns_theta_min 3.017
_diffrn_source 'Rotating Anode'
_exptl_absorpt_coefficient_mu 10.128
_exptl_absorpt_correction_T_max 1.000
_exptl_absorpt_correction_T_min 0.735
_exptl_absorpt_correction_type multi-scan
_exptl_absorpt_process_details '\'Jacobson, R. (1998) Private communication\''
_exptl_crystal_colour Colorless
_exptl_crystal_density_diffrn 2.175
_exptl_crystal_description Block
_exptl_crystal_F_000 1464
_exptl_crystal_size_max 0.20
_exptl_crystal_size_mid 0.10
_exptl_crystal_size_min 0.10
_refine_diff_density_max 0.869
_refine_diff_density_min -0.767
_refine_diff_density_rms 0.109
_refine_ls_extinction_method none
_refine_ls_goodness_of_fit_ref 1.004
_refine_ls_hydrogen_treatment constr
_refine_ls_matrix_type full
_refine_ls_number_parameters 541
_refine_ls_number_reflns 8324
_refine_ls_number_restraints 0
_refine_ls_restrained_S_all 1.004
_refine_ls_R_factor_all 0.0535
_refine_ls_R_factor_gt 0.0308
_refine_ls_shift/su_max 0.001
_refine_ls_shift/su_mean 0.000
_refine_ls_structure_factor_coef Fsqd
_refine_ls_weighting_details 'w=1/[\s^2^(Fo^2^)+(0.0243P)^2^+3.1139P] where P=(Fo^2^+2Fc^2^)/3'
_refine_ls_weighting_scheme calc
_refine_ls_wR_factor_gt 0.0569
_refine_ls_wR_factor_ref 0.0636
_reflns_Friedel_coverage 0.000
_reflns_number_gt 6320
_reflns_number_total 8324
_reflns_threshold_expression 'I > 2\s(I)'
_cod_data_source_file ja8b06842_si_002.cif
_cod_data_source_block 4-tb
_cod_database_code 4132835
_shelx_shelxl_version_number 2014/7
_shelx_space_group_comment
;
The symmetry employed for this shelxl refinement is uniquely defined
by the following loop, which should always be used as a source of
symmetry information in preference to the above space-group names.
They are only intended as comments.
;
_shelx_estimated_absorpt_t_min 0.237
_shelx_estimated_absorpt_t_max 0.431

loop_
_space_group_symop_operation_xyz
'x, y, z'
'-x, -y, -z'

loop_
_atom_site_label
_atom_site_type_symbol
_atom_site_fract_x
_atom_site_fract_y
_atom_site_fract_z
_atom_site_U_iso_or_equiv
_atom_site_adp_type
_atom_site_occupancy
_atom_site_site_symmetry_order
_atom_site_calc_flag
_atom_site_refinement_flags_posn
_atom_site_refinement_flags_adp
C1 C 0.6797(5) 0.5289(3) 0.5923(3) 0.0182(10) Uani 1 1 d . .
C2 C 0.7128(5) 0.6077(3) 0.6472(3) 0.0222(10) Uani 1 1 d . .
C3 C 0.6766(5) 0.6148(3) 0.7263(3) 0.0205(10) Uani 1 1 d . .
H1 H 0.6959 0.6708 0.7609 0.025 Uiso 1 1 calc R U
C4 C 0.6124(4) 0.5408(3) 0.7552(2) 0.0154(9) Uani 1 1 d . .
C5 C 0.5810(5) 0.4615(3) 0.7007(3) 0.0182(10) Uani 1 1 d . .
C6 C 0.6121(5) 0.4549(3) 0.6213(3) 0.0204(10) Uani 1 1 d . .
H2 H 0.5871 0.3992 0.5860 0.025 Uiso 1 1 calc R U
Br1 Br 0.81166(7) 0.71272(3) 0.61599(3) 0.04814(17) Uani 1 1 d . .
Br2 Br 0.48959(6) 0.35563(3) 0.73341(3) 0.03735(14) Uani 1 1 d . .
C7 C 0.5746(5) 0.5497(3) 0.8406(3) 0.0169(10) Uani 1 1 d . .
H3 H 0.4917 0.5746 0.8544 0.020 Uiso 1 1 calc R U
C8 C 0.6444(4) 0.5266(3) 0.8993(3) 0.0162(10) Uani 1 1 d . .
H4 H 0.6032 0.5328 0.9501 0.019 Uiso 1 1 calc R U
C9 C 0.7808(4) 0.4920(3) 0.8921(2) 0.0147(9) Uani 1 1 d . .
C10 C 0.8034(4) 0.4258(3) 0.9296(2) 0.0139(9) Uani 1 1 d . .
C11 C 0.9321(5) 0.3953(3) 0.9253(2) 0.0161(10) Uani 1 1 d . .
H5 H 0.9407 0.3495 0.9518 0.019 Uiso 1 1 calc R U
C12 C 1.0515(4) 0.4311(3) 0.8822(2) 0.0151(9) Uani 1 1 d . .
C13 C 1.0297(4) 0.4985(3) 0.8453(2) 0.0168(10) Uani 1 1 d . .
C14 C 0.9006(4) 0.5281(3) 0.8497(2) 0.0160(9) Uani 1 1 d . .
H6 H 0.8917 0.5741 0.8235 0.019 Uiso 1 1 calc R U
Br3 Br 0.64974(5) 0.37160(3) 0.98955(3) 0.02115(11) Uani 1 1 d . .
Br4 Br 1.17980(5) 0.55602(3) 0.78508(3) 0.02128(11) Uani 1 1 d . .
C15 C 1.1920(5) 0.4011(3) 0.8790(2) 0.0175(10) Uani 1 1 d . .
H7 H 1.2744 0.4385 0.8608 0.021 Uiso 1 1 calc R U
C16 C 1.2210(5) 0.3293(3) 0.8976(3) 0.0207(10) Uani 1 1 d . .
H8 H 1.3216 0.3240 0.8916 0.025 Uiso 1 1 calc R U
C17 C 1.1211(5) 0.2562(3) 0.9262(3) 0.0175(10) Uani 1 1 d . .
C18 C 1.0325(5) 0.1829(3) 0.8739(3) 0.0191(10) Uani 1 1 d . .
C19 C 0.9459(5) 0.1134(3) 0.9012(3) 0.0195(10) Uani 1 1 d . .
H9 H 0.8897 0.0641 0.8633 0.023 Uiso 1 1 calc R U
C20 C 0.9385(5) 0.1134(3) 0.9832(3) 0.0173(10) Uani 1 1 d . .
C21 C 1.0280(5) 0.1869(3) 1.0349(3) 0.0212(10) Uani 1 1 d . .
C22 C 1.1181(5) 0.2555(3) 1.0081(3) 0.0206(10) Uani 1 1 d . .
H10 H 1.1791 0.3031 1.0459 0.025 Uiso 1 1 calc R U
Br5 Br 1.03042(6) 0.17832(3) 0.76199(3) 0.03621(14) Uani 1 1 d . .
Br6 Br 1.03032(6) 0.19490(4) 1.14842(3) 0.04046(15) Uani 1 1 d . .
C23 C 0.8538(5) 0.0380(3) 1.0131(3) 0.0181(10) Uani 1 1 d . .
H11 H 0.8994 0.0285 1.0603 0.022 Uiso 1 1 calc R U
C24 C 0.7232(5) -0.0198(3) 0.9853(3) 0.0190(10) Uani 1 1 d . .
H12 H 0.6999 -0.0688 1.0101 0.023 Uiso 1 1 calc R U
C25 C 0.6110(5) -0.0190(3) 0.9224(3) 0.0179(10) Uani 1 1 d . .
C26 C 0.5084(5) -0.0953(3) 0.8829(3) 0.0195(10) Uani 1 1 d . .
C27 C 0.3933(5) -0.0949(3) 0.8290(3) 0.0201(10) Uani 1 1 d . .
H13 H 0.3235 -0.1483 0.8057 0.024 Uiso 1 1 calc R U
C28 C 0.3778(5) -0.0174(3) 0.8082(3) 0.0205(10) Uani 1 1 d . .
C29 C 0.4789(5) 0.0588(3) 0.8472(3) 0.0210(10) Uani 1 1 d . .
C30 C 0.5897(5) 0.0592(3) 0.9036(3) 0.0199(10) Uani 1 1 d . .
H14 H 0.6532 0.1134 0.9305 0.024 Uiso 1 1 calc R U
Br7 Br 0.52363(6) -0.20653(3) 0.90135(3) 0.03574(13) Uani 1 1 d . .
Br8 Br 0.46560(6) 0.16930(3) 0.82673(3) 0.03596(14) Uani 1 1 d . .
C31 C 0.2578(5) -0.0194(3) 0.7461(3) 0.0237(11) Uani 1 1 d . .
H15 H 0.1562 -0.0358 0.7589 0.028 Uiso 1 1 calc R U
C32 C 0.2817(5) -0.0002(3) 0.6742(3) 0.0218(10) Uani 1 1 d . .
H16 H 0.1958 -0.0021 0.6407 0.026 Uiso 1 1 calc R U
C33 C 0.4306(5) 0.0239(3) 0.6422(2) 0.0178(10) Uani 1 1 d . .
C34 C 0.4648(5) 0.0876(3) 0.5965(3) 0.0182(10) Uani 1 1 d . .
C35 C 0.6037(5) 0.1105(3) 0.5665(2) 0.0177(10) Uani 1 1 d . .
H17 H 0.6212 0.1550 0.5359 0.021 Uiso 1 1 calc R U
C36 C 0.7201(5) 0.0695(3) 0.5802(2) 0.0161(9) Uani 1 1 d . .
C37 C 0.6828(5) 0.0045(3) 0.6257(2) 0.0169(10) Uani 1 1 d . .
C38 C 0.5434(5) -0.0184(3) 0.6554(2) 0.0184(10) Uani 1 1 d . .
H18 H 0.5242 -0.0635 0.6852 0.022 Uiso 1 1 calc R U
Br9 Br 0.31963(5) 0.15005(3) 0.57589(3) 0.02573(12) Uani 1 1 d . .
Br10 Br 0.82635(5) -0.05678(3) 0.65294(3) 0.02453(11) Uani 1 1 d . .
C39 C 0.8680(5) 0.0906(3) 0.5478(3) 0.0208(10) Uani 1 1 d . .
H19 H 0.9259 0.0486 0.5491 0.025 Uiso 1 1 calc R U
C40 C 0.9348(5) 0.1585(3) 0.5169(3) 0.0219(10) Uani 1 1 d . .
H20 H 1.0330 0.1575 0.5008 0.026 Uiso 1 1 calc R U
C41 C 0.8813(5) 0.2356(3) 0.5036(3) 0.0183(10) Uani 1 1 d . .
C42 C 0.9380(5) 0.3188(3) 0.5500(3) 0.0189(10) Uani 1 1 d . .
C43 C 0.8933(5) 0.3909(3) 0.5351(3) 0.0217(10) Uani 1 1 d . .
H21 H 0.9342 0.4465 0.5688 0.026 Uiso 1 1 calc R U
C44 C 0.7887(5) 0.3836(3) 0.4710(3) 0.0205(10) Uani 1 1 d . .
C45 C 0.7375(5) 0.3009(3) 0.4225(2) 0.0181(10) Uani 1 1 d . .
C46 C 0.7813(5) 0.2279(3) 0.4378(3) 0.0211(10) Uani 1 1 d . .
H22 H 0.7431 0.1725 0.4032 0.025 Uiso 1 1 calc R U
Br11 Br 1.08905(6) 0.33489(3) 0.63405(3) 0.03116(13) Uani 1 1 d . .
Br12 Br 0.60100(6) 0.28481(3) 0.33153(3) 0.03208(13) Uani 1 1 d . .
C47 C 0.7435(5) 0.4616(3) 0.4546(3) 0.0223(10) Uani 1 1 d . .
H23 H 0.7415 0.4674 0.4001 0.027 Uiso 1 1 calc R U
C48 C 0.7052(5) 0.5246(3) 0.5065(3) 0.0246(11) Uani 1 1 d . .
H24 H 0.6926 0.5735 0.4857 0.030 Uiso 1 1 calc R U

loop_
_atom_site_aniso_label
_atom_site_aniso_U_11
_atom_site_aniso_U_22
_atom_site_aniso_U_33
_atom_site_aniso_U_23
_atom_site_aniso_U_13
_atom_site_aniso_U_12
C1 0.017(2) 0.021(3) 0.021(3) 0.009(2) 0.000(2) 0.008(2)
C2 0.025(3) 0.016(2) 0.029(3) 0.013(2) 0.010(2) 0.005(2)
C3 0.018(2) 0.016(2) 0.028(3) 0.005(2) 0.003(2) 0.004(2)
C4 0.007(2) 0.022(3) 0.018(2) 0.006(2) 0.0018(18) 0.0053(19)
C5 0.018(2) 0.016(2) 0.024(3) 0.014(2) 0.004(2) 0.0033(19)
C6 0.024(2) 0.018(2) 0.020(3) 0.006(2) -0.002(2) 0.006(2)
Br1 0.0811(4) 0.0196(3) 0.0404(3) 0.0103(2) 0.0320(3) -0.0011(3)
Br2 0.0608(4) 0.0192(3) 0.0263(3) 0.0080(2) 0.0113(3) -0.0056(3)
C7 0.011(2) 0.018(2) 0.024(3) 0.006(2) 0.0062(19) 0.0046(19)
C8 0.012(2) 0.017(2) 0.019(2) 0.0039(19) 0.0085(19) 0.0011(19)
C9 0.013(2) 0.016(2) 0.013(2) 0.0002(18) -0.0003(18) 0.0028(19)
C10 0.012(2) 0.015(2) 0.012(2) 0.0020(18) 0.0013(18) -0.0010(18)
C11 0.020(2) 0.012(2) 0.019(2) 0.0083(19) 0.0038(19) 0.0041(19)
C12 0.015(2) 0.015(2) 0.016(2) 0.0043(19) 0.0014(18) 0.0014(19)
C13 0.012(2) 0.022(2) 0.016(2) 0.0054(19) 0.0028(18) 0.0003(19)
C14 0.016(2) 0.018(2) 0.016(2) 0.0086(19) 0.0016(19) 0.0046(19)
Br3 0.0179(2) 0.0238(3) 0.0235(3) 0.0099(2) 0.01057(19) 0.0033(2)
Br4 0.0147(2) 0.0296(3) 0.0223(2) 0.0143(2) 0.00630(19) 0.0027(2)
C15 0.014(2) 0.017(2) 0.020(2) 0.0027(19) 0.0029(19) 0.0008(19)
C16 0.014(2) 0.021(3) 0.028(3) 0.006(2) 0.009(2) 0.004(2)
C17 0.015(2) 0.015(2) 0.027(3) 0.006(2) 0.004(2) 0.0086(19)
C18 0.019(2) 0.026(3) 0.016(2) 0.010(2) 0.0007(19) 0.009(2)
C19 0.017(2) 0.022(3) 0.020(3) 0.006(2) -0.001(2) 0.004(2)
C20 0.016(2) 0.017(2) 0.021(3) 0.008(2) 0.0023(19) 0.004(2)
C21 0.019(2) 0.031(3) 0.016(2) 0.008(2) 0.007(2) 0.007(2)
C22 0.017(2) 0.021(3) 0.021(3) 0.001(2) 0.000(2) 0.002(2)
Br5 0.0477(3) 0.0354(3) 0.0197(3) 0.0120(2) 0.0004(2) -0.0067(3)
Br6 0.0408(3) 0.0484(4) 0.0186(3) 0.0062(2) 0.0014(2) -0.0159(3)
C23 0.016(2) 0.026(3) 0.015(2) 0.008(2) 0.0037(19) 0.007(2)
C24 0.021(2) 0.020(2) 0.020(2) 0.010(2) 0.010(2) 0.006(2)
C25 0.019(2) 0.019(2) 0.017(2) 0.007(2) 0.0106(19) 0.004(2)
C26 0.025(2) 0.016(2) 0.019(2) 0.012(2) 0.009(2) 0.002(2)
C27 0.021(2) 0.017(2) 0.020(3) 0.002(2) 0.005(2) 0.001(2)
C28 0.016(2) 0.026(3) 0.019(3) 0.004(2) 0.009(2) 0.004(2)
C29 0.025(3) 0.018(2) 0.023(3) 0.004(2) 0.005(2) 0.010(2)
C30 0.014(2) 0.021(3) 0.022(3) 0.001(2) 0.0023(19) -0.001(2)
Br7 0.0470(3) 0.0201(3) 0.0384(3) 0.0145(2) -0.0042(3) -0.0017(2)
Br8 0.0474(3) 0.0212(3) 0.0395(3) 0.0024(2) -0.0133(3) 0.0138(2)
C31 0.016(2) 0.029(3) 0.024(3) 0.003(2) 0.002(2) 0.004(2)
C32 0.017(2) 0.026(3) 0.021(3) 0.002(2) -0.002(2) 0.005(2)
C33 0.019(2) 0.019(2) 0.013(2) 0.0001(19) -0.0008(19) 0.002(2)
C34 0.019(2) 0.017(2) 0.017(2) -0.0009(19) -0.0035(19) 0.005(2)
C35 0.021(2) 0.014(2) 0.019(2) 0.0056(19) 0.0011(19) 0.0039(19)
C36 0.021(2) 0.013(2) 0.014(2) 0.0020(18) 0.0008(19) 0.0039(19)
C37 0.020(2) 0.014(2) 0.016(2) 0.0009(19) -0.0056(19) 0.0071(19)
C38 0.023(2) 0.017(2) 0.015(2) 0.0044(19) 0.0025(19) 0.003(2)
Br9 0.0211(2) 0.0274(3) 0.0319(3) 0.0077(2) -0.0004(2) 0.0114(2)
Br10 0.0243(2) 0.0236(3) 0.0306(3) 0.0110(2) 0.0021(2) 0.0113(2)
C39 0.017(2) 0.021(3) 0.025(3) 0.002(2) 0.000(2) 0.009(2)
C40 0.015(2) 0.025(3) 0.027(3) 0.009(2) 0.005(2) 0.005(2)
C41 0.015(2) 0.020(3) 0.022(3) 0.009(2) 0.0060(19) 0.005(2)
C42 0.017(2) 0.027(3) 0.016(2) 0.009(2) 0.0053(19) 0.007(2)
C43 0.029(3) 0.019(3) 0.017(2) 0.004(2) 0.007(2) 0.003(2)
C44 0.022(2) 0.021(3) 0.020(3) 0.009(2) 0.008(2) 0.006(2)
C45 0.018(2) 0.024(3) 0.015(2) 0.008(2) 0.0043(19) 0.005(2)
C46 0.018(2) 0.019(3) 0.024(3) 0.004(2) 0.002(2) -0.001(2)
Br11 0.0406(3) 0.0281(3) 0.0247(3) 0.0104(2) -0.0091(2) 0.0054(2)
Br12 0.0323(3) 0.0301(3) 0.0332(3) 0.0081(2) -0.0106(2) 0.0065(2)
C47 0.030(3) 0.024(3) 0.020(3) 0.015(2) 0.006(2) 0.011(2)
C48 0.029(3) 0.024(3) 0.025(3) 0.013(2) 0.005(2) 0.008(2)

loop_
_atom_type_symbol
_atom_type_description
_atom_type_scat_dispersion_real
_atom_type_scat_dispersion_imag
_atom_type_scat_source
C C 0.0033 0.0016 'International Tables Vol C Tables 4.2.6.8 and 6.1.1.4'
H H 0.0000 0.0000 'International Tables Vol C Tables 4.2.6.8 and 6.1.1.4'
Br Br -0.2901 2.4595 'International Tables Vol C Tables 4.2.6.8 and 6.1.1.4'

loop_
_geom_angle_atom_site_label_1
_geom_angle_atom_site_label_2
_geom_angle_atom_site_label_3
_geom_angle
C2 C1 C6 116.3(4)
C2 C1 C48 121.5(4)
C6 C1 C48 122.0(4)
C1 C2 C3 122.8(4)
C1 C2 Br1 120.4(3)
C3 C2 Br1 116.8(3)
C2 C3 C4 120.5(4)
C5 C4 C3 116.8(4)
C5 C4 C7 123.4(4)
C3 C4 C7 119.7(4)
C6 C5 C4 122.6(4)
C6 C5 Br2 116.9(3)
C4 C5 Br2 120.5(3)
C5 C6 C1 120.9(4)
C8 C7 C4 127.0(4)
C7 C8 C9 125.3(4)
C10 C9 C14 115.7(4)
C10 C9 C8 123.0(4)
C14 C9 C8 121.2(4)
C11 C10 C9 123.3(4)
C11 C10 Br3 116.8(3)
C9 C10 Br3 119.9(3)
C10 C11 C12 120.8(4)
C13 C12 C11 115.8(4)
C13 C12 C15 122.5(4)
C11 C12 C15 121.6(4)
C14 C13 C12 122.8(4)
C14 C13 Br4 115.3(3)
C12 C13 Br4 121.9(3)
C13 C14 C9 121.5(4)
C16 C15 C12 129.8(4)
C15 C16 C17 130.3(4)
C18 C17 C22 116.5(4)
C18 C17 C16 122.6(4)
C22 C17 C16 120.9(4)
C19 C18 C17 122.0(4)
C19 C18 Br5 118.8(3)
C17 C18 Br5 119.2(3)
C18 C19 C20 121.9(4)
C21 C20 C19 115.5(4)
C21 C20 C23 121.7(4)
C19 C20 C23 122.5(4)
C22 C21 C20 122.9(4)
C22 C21 Br6 117.1(3)
C20 C21 Br6 119.9(3)
C21 C22 C17 121.1(4)
C24 C23 C20 131.2(4)
C23 C24 C25 130.1(4)
C26 C25 C30 115.5(4)
C26 C25 C24 121.9(4)
C30 C25 C24 122.3(4)
C27 C26 C25 122.8(4)
C27 C26 Br7 116.8(3)
C25 C26 Br7 120.5(3)
C26 C27 C28 121.0(4)
C29 C28 C27 116.6(4)
C29 C28 C31 123.4(4)
C27 C28 C31 120.0(4)
C30 C29 C28 122.5(4)
C30 C29 Br8 116.7(3)
C28 C29 Br8 120.7(3)
C29 C30 C25 121.4(4)
C32 C31 C28 125.3(4)
C31 C32 C33 125.6(4)
C34 C33 C38 116.6(4)
C34 C33 C32 122.4(4)
C38 C33 C32 121.0(4)
C35 C34 C33 122.7(4)
C35 C34 Br9 117.3(3)
C33 C34 Br9 120.0(3)
C34 C35 C36 121.6(4)
C37 C36 C35 114.8(4)
C37 C36 C39 121.9(4)
C35 C36 C39 123.2(4)
C38 C37 C36 123.4(4)
C38 C37 Br10 115.3(3)
C36 C37 Br10 121.3(3)
C37 C38 C33 120.9(4)
C40 C39 C36 130.9(4)
C39 C40 C41 130.7(4)
C42 C41 C46 117.1(4)
C42 C41 C40 122.4(4)
C46 C41 C40 120.2(4)
C43 C42 C41 122.3(4)
C43 C42 Br11 118.7(3)
C41 C42 Br11 119.0(3)
C42 C43 C44 121.1(4)
C45 C44 C43 116.4(4)
C45 C44 C47 122.8(4)
C43 C44 C47 120.7(4)
C46 C45 C44 122.6(4)
C46 C45 Br12 117.7(3)
C44 C45 Br12 119.7(3)
C45 C46 C41 120.4(4)
C48 C47 C44 128.0(4)
C47 C48 C1 128.7(4)

loop_
_geom_bond_atom_site_label_1
_geom_bond_atom_site_label_2
_geom_bond_distance
C1 C2 1.384(6)
C1 C6 1.395(6)
C1 C48 1.478(6)
C2 C3 1.385(6)
C2 Br1 1.902(4)
C3 C4 1.387(6)
C4 C5 1.385(6)
C4 C7 1.491(6)
C5 C6 1.379(6)
C5 Br2 1.908(4)
C7 C8 1.328(6)
C8 C9 1.477(5)
C9 C10 1.391(6)
C9 C14 1.405(6)
C10 C11 1.374(6)
C10 Br3 1.908(4)
C11 C12 1.409(6)
C12 C13 1.401(6)
C12 C15 1.472(6)
C13 C14 1.370(6)
C13 Br4 1.912(4)
C15 C16 1.332(6)
C16 C17 1.485(6)
C17 C18 1.396(6)
C17 C22 1.398(6)
C18 C19 1.381(6)
C18 Br5 1.892(4)
C19 C20 1.400(6)
C20 C21 1.396(6)
C20 C23 1.467(6)
C21 C22 1.379(6)
C21 Br6 1.911(4)
C23 C24 1.343(6)
C24 C25 1.466(6)
C25 C26 1.397(6)
C25 C30 1.406(6)
C26 C27 1.380(6)
C26 Br7 1.906(4)
C27 C28 1.392(6)
C28 C29 1.386(6)
C28 C31 1.494(6)
C29 C30 1.375(6)
C29 Br8 1.902(4)
C31 C32 1.331(6)
C32 C33 1.479(6)
C33 C34 1.388(6)
C33 C38 1.393(6)
C34 C35 1.381(6)
C34 Br9 1.900(4)
C35 C36 1.410(6)
C36 C37 1.404(6)
C36 C39 1.469(6)
C37 C38 1.383(6)
C37 Br10 1.909(4)
C39 C40 1.332(6)
C40 C41 1.483(6)
C41 C42 1.388(6)
C41 C46 1.394(6)
C42 C43 1.376(6)
C42 Br11 1.900(4)
C43 C44 1.400(6)
C44 C45 1.389(6)
C44 C47 1.478(6)
C45 C46 1.387(6)
C45 Br12 1.902(4)
C47 C48 1.325(6)

loop_
_geom_torsion_atom_site_label_1
_geom_torsion_atom_site_label_2
_geom_torsion_atom_site_label_3
_geom_torsion_atom_site_label_4
_geom_torsion
C6 C1 C2 C3 -2.4(7)
C48 C1 C2 C3 173.5(4)
C6 C1 C2 Br1 177.7(3)
C48 C1 C2 Br1 -6.3(6)
C1 C2 C3 C4 3.9(7)
Br1 C2 C3 C4 -176.2(3)
C2 C3 C4 C5 -2.8(6)
C2 C3 C4 C7 179.8(4)
C3 C4 C5 C6 0.4(6)
C7 C4 C5 C6 177.7(4)
C3 C4 C5 Br2 -179.0(3)
C7 C4 C5 Br2 -1.7(6)
C4 C5 C6 C1 1.0(7)
Br2 C5 C6 C1 -179.6(3)
C2 C1 C6 C5 0.0(6)
C48 C1 C6 C5 -175.9(4)
C5 C4 C7 C8 74.2(6)
C3 C4 C7 C8 -108.6(5)
C4 C7 C8 C9 4.0(7)
C7 C8 C9 C10 -141.7(4)
C7 C8 C9 C14 41.9(6)
C14 C9 C10 C11 -1.1(6)
C8 C9 C10 C11 -177.7(4)
C14 C9 C10 Br3 179.7(3)
C8 C9 C10 Br3 3.1(6)
C9 C10 C11 C12 0.6(6)
Br3 C10 C11 C12 179.8(3)
C10 C11 C12 C13 0.2(6)
C10 C11 C12 C15 178.2(4)
C11 C12 C13 C14 -0.4(6)
C15 C12 C13 C14 -178.5(4)
C11 C12 C13 Br4 179.4(3)
C15 C12 C13 Br4 1.3(6)
C12 C13 C14 C9 -0.1(7)
Br4 C13 C14 C9 -179.9(3)
C10 C9 C14 C13 0.8(6)
C8 C9 C14 C13 177.5(4)
C13 C12 C15 C16 -166.4(5)
C11 C12 C15 C16 15.6(7)
C12 C15 C16 C17 1.1(8)
C15 C16 C17 C18 87.7(6)
C15 C16 C17 C22 -95.9(6)
C22 C17 C18 C19 0.2(6)
C16 C17 C18 C19 176.7(4)
C22 C17 C18 Br5 -179.8(3)
C16 C17 C18 Br5 -3.4(5)
C17 C18 C19 C20 1.8(7)
Br5 C18 C19 C20 -178.1(3)
C18 C19 C20 C21 -2.0(6)
C18 C19 C20 C23 -176.4(4)
C19 C20 C21 C22 0.1(6)
C23 C20 C21 C22 174.6(4)
C19 C20 C21 Br6 -179.4(3)
C23 C20 C21 Br6 -4.8(6)
C20 C21 C22 C17 1.9(7)
Br6 C21 C22 C17 -178.6(3)
C18 C17 C22 C21 -2.0(6)
C16 C17 C22 C21 -178.6(4)
C21 C20 C23 C24 149.7(5)
C19 C20 C23 C24 -36.2(7)
C20 C23 C24 C25 -10.2(8)
C23 C24 C25 C26 158.6(4)
C23 C24 C25 C30 -27.8(7)
C30 C25 C26 C27 -0.1(6)
C24 C25 C26 C27 173.9(4)
C30 C25 C26 Br7 179.4(3)
C24 C25 C26 Br7 -6.5(5)
C25 C26 C27 C28 3.1(6)
Br7 C26 C27 C28 -176.5(3)
C26 C27 C28 C29 -2.9(6)
C26 C27 C28 C31 176.3(4)
C27 C28 C29 C30 0.0(6)
C31 C28 C29 C30 -179.3(4)
C27 C28 C29 Br8 -178.0(3)
C31 C28 C29 Br8 2.8(6)
C28 C29 C30 C25 3.0(7)
Br8 C29 C30 C25 -179.0(3)
C26 C25 C30 C29 -2.8(6)
C24 C25 C30 C29 -176.8(4)
C29 C28 C31 C32 66.2(6)
C27 C28 C31 C32 -113.0(5)
C28 C31 C32 C33 2.0(8)
C31 C32 C33 C34 -141.4(5)
C31 C32 C33 C38 39.8(7)
C38 C33 C34 C35 -1.3(6)
C32 C33 C34 C35 179.9(4)
C38 C33 C34 Br9 -179.3(3)
C32 C33 C34 Br9 1.9(6)
C33 C34 C35 C36 0.4(7)
Br9 C34 C35 C36 178.5(3)
C34 C35 C36 C37 0.3(6)
C34 C35 C36 C39 178.5(4)
C35 C36 C37 C38 -0.1(6)
C39 C36 C37 C38 -178.4(4)
C35 C36 C37 Br10 -178.5(3)
C39 C36 C37 Br10 3.2(6)
C36 C37 C38 C33 -0.8(7)
Br10 C37 C38 C33 177.6(3)
C34 C33 C38 C37 1.5(6)
C32 C33 C38 C37 -179.7(4)
C37 C36 C39 C40 -166.0(5)
C35 C36 C39 C40 15.9(8)
C36 C39 C40 C41 -1.1(9)
C39 C40 C41 C42 107.6(6)
C39 C40 C41 C46 -78.9(7)
C46 C41 C42 C43 3.1(6)
C40 C41 C42 C43 176.9(4)
C46 C41 C42 Br11 -174.0(3)
C40 C41 C42 Br11 -0.3(6)
C41 C42 C43 C44 -0.8(7)
Br11 C42 C43 C44 176.4(3)
C42 C43 C44 C45 -2.1(6)
C42 C43 C44 C47 -178.9(4)
C43 C44 C45 C46 2.7(6)
C47 C44 C45 C46 179.4(4)
C43 C44 C45 Br12 -177.6(3)
C47 C44 C45 Br12 -1.0(6)
C44 C45 C46 C41 -0.4(6)
Br12 C45 C46 C41 180.0(3)
C42 C41 C46 C45 -2.5(6)
C40 C41 C46 C45 -176.4(4)
C45 C44 C47 C48 137.3(5)
C43 C44 C47 C48 -46.1(7)
C44 C47 C48 C1 -8.1(8)
C2 C1 C48 C47 147.7(5)
C6 C1 C48 C47 -36.6(7)
